data_7707140
loop_
_publ_author_name
'Balijapelly, Srikanth'
'Sandineni, Prashanth'
'Adhikary, Amit'
'Gerasimchuk, Nikolay N.'
'Chernatynskiy, Aleksandr V.'
'Choudhury, Amitava'

_publ_section_title
;
 Ternary alkali ion thiogallates, A<sub>5</sub>GaS<sub>4</sub> (A = Li and
 Na), with isolated tetrahedral building units and their ionic
 conductivities.
;
_journal_issue 21
_journal_name_full 'Dalton transactions (Cambridge, England : 2003)'
_journal_page_first 7372
_journal_page_last 7379
_journal_paper_doi 10.1039/d1dt00766a
_journal_volume 50
_journal_year 2021
_chemical_formula_sum 'Ga Na5 S4'
_chemical_formula_weight 312.91
_space_group_crystal_system orthorhombic
_space_group_IT_number 61
_space_group_name_Hall '-P 2ac 2ab'
_space_group_name_H-M_alt 'P b c a'
_audit_creation_method SHELXL-2018/3
_audit_update_record
;
2021-03-07 deposited with the CCDC.	2021-04-16 downloaded from the CCDC.
;
_cell_angle_alpha 90
_cell_angle_beta 90
_cell_angle_gamma 90
_cell_formula_units_Z 8
_cell_length_a 12.0454(15)
_cell_length_b 7.0212(9)
_cell_length_c 21.535(3)
_cell_measurement_reflns_used 5781
_cell_measurement_temperature 220(2)
_cell_measurement_theta_max 28.29
_cell_measurement_theta_min 2.54
_cell_volume 1821.3(4)
_computing_cell_refinement 'Bruker SAINT'
_computing_data_collection 'Bruker APEX2'
_computing_data_reduction 'Bruker SAINT'
_computing_molecular_graphics 'Bruker SHELXTL'
_computing_publication_material 'Bruker SHELXTL'
_computing_structure_refinement 'SHELXL-2018/3 (Sheldrick, 2018)'
_computing_structure_solution 'SHELXS-97 (Sheldrick, 2008)'
_diffrn_ambient_temperature 220(2)
_diffrn_measured_fraction_theta_full 1.000
_diffrn_measured_fraction_theta_max 0.999
_diffrn_measurement_device_type 'Bruker APEX-II CCD'
_diffrn_measurement_method '\w scans'
_diffrn_radiation_monochromator graphite
_diffrn_radiation_source 'sealed tube'
_diffrn_radiation_type MoK\a
_diffrn_radiation_wavelength 0.71073
_diffrn_reflns_av_R_equivalents 0.0503
_diffrn_reflns_av_unetI/netI 0.0276
_diffrn_reflns_Laue_measured_fraction_full 1.000
_diffrn_reflns_Laue_measured_fraction_max 0.999
_diffrn_reflns_limit_h_max 16
_diffrn_reflns_limit_h_min -15
_diffrn_reflns_limit_k_max 9
_diffrn_reflns_limit_k_min -9
_diffrn_reflns_limit_l_max 28
_diffrn_reflns_limit_l_min -28
_diffrn_reflns_number 20478
_diffrn_reflns_point_group_measured_fraction_full 1.000
_diffrn_reflns_point_group_measured_fraction_max 0.999
_diffrn_reflns_theta_full 25.242
_diffrn_reflns_theta_max 28.324
_diffrn_reflns_theta_min 1.891
_exptl_absorpt_coefficient_mu 4.089
_exptl_absorpt_correction_T_max 0.7457
_exptl_absorpt_correction_T_min 0.4895
_exptl_absorpt_correction_type multi-scan
_exptl_absorpt_process_details '(SADABS; Bruker, 2008)'
_exptl_crystal_colour Light
_exptl_crystal_density_diffrn 2.282
_exptl_crystal_density_meas ?
_exptl_crystal_density_method none
_exptl_crystal_description block
_exptl_crystal_F_000 1200
_exptl_crystal_size_max 0.250
_exptl_crystal_size_mid 0.240
_exptl_crystal_size_min 0.070
_refine_diff_density_max 1.134
_refine_diff_density_min -0.546
_refine_diff_density_rms 0.143
_refine_ls_extinction_method none
_refine_ls_goodness_of_fit_ref 1.059
_refine_ls_hydrogen_treatment undef
_refine_ls_matrix_type full
_refine_ls_number_parameters 91
_refine_ls_number_reflns 2271
_refine_ls_number_restraints 0
_refine_ls_restrained_S_all 1.059
_refine_ls_R_factor_all 0.0341
_refine_ls_R_factor_gt 0.0290
_refine_ls_shift/su_max 0.001
_refine_ls_shift/su_mean 0.000
_refine_ls_structure_factor_coef Fsqd
_refine_ls_weighting_details 'w=1/[\s^2^(Fo^2^)+(0.0467P)^2^+0.8101P] where P=(Fo^2^+2Fc^2^)/3'
_refine_ls_weighting_scheme calc
_refine_ls_wR_factor_gt 0.0733
_refine_ls_wR_factor_ref 0.0764
_reflns_Friedel_coverage 0.000
_reflns_number_gt 2005
_reflns_number_total 2271
_reflns_threshold_expression 'I > 2\s(I)'
_cod_data_source_file d1dt00766a2.cif
_cod_data_source_block sad_CCDC1
_cod_depositor_comments
;
The following automatic conversions were performed:

data item '_exptl_crystal_density_meas' value 'none' was changed to
'?' -- the value is perceived as not measured.

Automatic conversion script
Id: cif_fix_values 7556 2019-12-06 15:28:31Z antanas 

 Adding full bibliography for 7707139--7707140.cif.
;
_cod_database_code 7707140
_shelx_shelxl_version_number 2018/3
_shelx_space_group_comment
;
The symmetry employed for this shelxl refinement is uniquely defined
by the following loop, which should always be used as a source of
symmetry information in preference to the above space-group names.
They are only intended as comments.
;
_shelx_estimated_absorpt_t_min 0.428
_shelx_estimated_absorpt_t_max 0.763

loop_
_space_group_symop_operation_xyz
'x, y, z'
'-x+1/2, -y, z+1/2'
'-x, y+1/2, -z+1/2'
'x+1/2, -y+1/2, -z'
'-x, -y, -z'
'x-1/2, y, -z-1/2'
'x, -y-1/2, z-1/2'
'-x-1/2, y-1/2, z'

loop_
_atom_site_label
_atom_site_type_symbol
_atom_site_fract_x
_atom_site_fract_y
_atom_site_fract_z
_atom_site_U_iso_or_equiv
_atom_site_adp_type
_atom_site_occupancy
_atom_site_site_symmetry_order
_atom_site_calc_flag
_atom_site_refinement_flags_posn
_atom_site_refinement_flags_adp
_atom_site_refinement_flags_occupancy
_atom_site_disorder_assembly
_atom_site_disorder_group
Ga1 Ga 0.45965(2) 0.16725(4) 0.37420(2) 0.00998(10) Uani 1 1 d . . . . .
S1 S 0.12996(5) 0.79480(8) 0.45760(3) 0.01433(13) Uani 1 1 d . . . . .
S2 S 0.44517(5) 0.84442(8) 0.37823(3) 0.01369(14) Uani 1 1 d . . . . .
S3 S 0.35738(5) 0.74749(8) 0.62381(2) 0.01439(14) Uani 1 1 d . . . . .
S4 S 0.36960(5) 0.26095(8) 0.28611(3) 0.01466(14) Uani 1 1 d . . . . .
Na1 Na 0.35086(8) 0.90567(16) 0.49892(5) 0.0248(2) Uani 1 1 d . . . . .
Na2 Na 0.28528(8) 0.55008(15) 0.36452(4) 0.0184(2) Uani 1 1 d . . . . .
Na3 Na 0.55534(9) 0.55989(15) 0.43422(5) 0.0245(2) Uani 1 1 d . . . . .
Na4 Na 0.41084(9) 0.87620(16) 0.24899(5) 0.0258(2) Uani 1 1 d . . . . .
Na5 Na 0.66109(8) 0.88781(15) 0.33126(5) 0.0213(2) Uani 1 1 d . . . . .

loop_
_atom_site_aniso_label
_atom_site_aniso_U_11
_atom_site_aniso_U_22
_atom_site_aniso_U_33
_atom_site_aniso_U_23
_atom_site_aniso_U_13
_atom_site_aniso_U_12
Ga1 0.00811(15) 0.01098(15) 0.01084(15) 0.00018(8) 0.00012(8) -0.00031(9)
S1 0.0152(3) 0.0157(3) 0.0121(3) -0.0021(2) -0.0019(2) -0.0007(2)
S2 0.0130(3) 0.0108(3) 0.0172(3) 0.00136(19) 0.0000(2) -0.0002(2)
S3 0.0092(3) 0.0176(3) 0.0163(3) -0.0007(2) 0.00113(19) -0.0023(2)
S4 0.0152(3) 0.0172(3) 0.0116(3) 0.0021(2) -0.0004(2) 0.0019(2)
Na1 0.0269(6) 0.0283(6) 0.0192(5) 0.0052(4) 0.0001(4) -0.0031(5)
Na2 0.0138(5) 0.0174(5) 0.0241(5) 0.0005(4) -0.0017(4) 0.0016(4)
Na3 0.0343(6) 0.0180(5) 0.0213(5) -0.0028(4) -0.0085(4) 0.0060(4)
Na4 0.0260(6) 0.0330(6) 0.0183(5) -0.0091(4) -0.0053(4) 0.0084(5)
Na5 0.0127(5) 0.0292(6) 0.0220(5) -0.0082(4) -0.0031(4) 0.0050(4)

loop_
_atom_type_symbol
_atom_type_description
_atom_type_scat_dispersion_real
_atom_type_scat_dispersion_imag
_atom_type_scat_source
Na Na 0.0362 0.0249 'International Tables Vol C Tables 4.2.6.8 and 6.1.1.4'
S S 0.1246 0.1234 'International Tables Vol C Tables 4.2.6.8 and 6.1.1.4'
Ga Ga 0.2307 1.6083 'International Tables Vol C Tables 4.2.6.8 and 6.1.1.4'

loop_
_geom_angle_atom_site_label_1
_geom_angle_atom_site_label_2
_geom_angle_atom_site_label_3
_geom_angle
_geom_angle_site_symmetry_1
_geom_angle_site_symmetry_3
_geom_angle_publ_flag
S2 Ga1 S1 108.98(2) 1_545 8_655 ?
S2 Ga1 S4 106.40(2) 1_545 . ?
S1 Ga1 S4 108.47(3) 8_655 . ?
S2 Ga1 S3 109.53(2) 1_545 5_666 ?
S1 Ga1 S3 109.83(2) 8_655 5_666 ?
S4 Ga1 S3 113.49(2) . 5_666 ?
S2 Ga1 Na2 70.24(3) 1_545 8_655 ?
S1 Ga1 Na2 72.76(3) 8_655 8_655 ?
S4 Ga1 Na2 64.15(2) . 8_655 ?
S3 Ga1 Na2 177.15(2) 5_666 8_655 ?
S2 Ga1 Na5 57.82(2) 1_545 1_545 ?
S1 Ga1 Na5 144.49(2) 8_655 1_545 ?
S4 Ga1 Na5 106.97(2) . 1_545 ?
S3 Ga1 Na5 56.22(2) 5_666 1_545 ?
Na2 Ga1 Na5 122.39(3) 8_655 1_545 ?
S2 Ga1 Na3 148.84(2) 1_545 . ?
S1 Ga1 Na3 61.45(3) 8_655 . ?
S4 Ga1 Na3 104.73(3) . . ?
S3 Ga1 Na3 55.18(2) 5_666 . ?
Na2 Ga1 Na3 126.45(3) 8_655 . ?
Na5 Ga1 Na3 111.06(3) 1_545 . ?
S2 Ga1 Na4 119.57(3) 1_545 3_645 ?
S1 Ga1 Na4 131.37(3) 8_655 3_645 ?
S4 Ga1 Na4 56.40(2) . 3_645 ?
S3 Ga1 Na4 57.34(2) 5_666 3_645 ?
Na2 Ga1 Na4 120.14(3) 8_655 3_645 ?
Na5 Ga1 Na4 72.37(3) 1_545 3_645 ?
Na3 Ga1 Na4 77.44(3) . 3_645 ?
S2 Ga1 Na2 137.63(3) 1_545 . ?
S1 Ga1 Na2 56.49(2) 8_655 . ?
S4 Ga1 Na2 55.28(2) . . ?
S3 Ga1 Na2 112.83(3) 5_666 . ?
Na2 Ga1 Na2 67.419(14) 8_655 . ?
Na5 Ga1 Na2 156.20(3) 1_545 . ?
Na3 Ga1 Na2 64.90(3) . . ?
Na4 Ga1 Na2 83.99(3) 3_645 . ?
S2 Ga1 Na4 54.82(2) 1_545 1_545 ?
S1 Ga1 Na4 140.50(3) 8_655 1_545 ?
S4 Ga1 Na4 55.77(2) . 1_545 ?
S3 Ga1 Na4 109.62(2) 5_666 1_545 ?
Na2 Ga1 Na4 67.83(3) 8_655 1_545 ?
Na5 Ga1 Na4 62.99(2) 1_545 1_545 ?
Na3 Ga1 Na4 151.19(3) . 1_545 ?
Na4 Ga1 Na4 73.943(18) 3_645 1_545 ?
Na2 Ga1 Na4 108.36(3) . 1_545 ?
S2 Ga1 Na1 54.58(2) 1_545 1_545 ?
S1 Ga1 Na1 54.93(2) 8_655 1_545 ?
S4 Ga1 Na1 127.58(3) . 1_545 ?
S3 Ga1 Na1 118.90(2) 5_666 1_545 ?
Na2 Ga1 Na1 63.43(3) 8_655 1_545 ?
Na5 Ga1 Na1 100.39(3) 1_545 1_545 ?
Na3 Ga1 Na1 105.77(3) . 1_545 ?
Na4 Ga1 Na1 172.77(3) 3_645 1_545 ?
Na2 Ga1 Na1 103.24(3) . 1_545 ?
Na4 Ga1 Na1 103.04(3) 1_545 1_545 ?
S2 Ga1 Na1 82.99(2) 1_545 5_666 ?
S1 Ga1 Na1 75.99(2) 8_655 5_666 ?
S4 Ga1 Na1 166.93(2) . 5_666 ?
S3 Ga1 Na1 53.90(2) 5_666 5_666 ?
Na2 Ga1 Na1 128.56(3) 8_655 5_666 ?
Na5 Ga1 Na1 69.94(3) 1_545 5_666 ?
Na3 Ga1 Na1 66.06(3) . 5_666 ?
Na4 Ga1 Na1 111.22(3) 3_645 5_666 ?
Na2 Ga1 Na1 123.25(3) . 5_666 ?
Na4 Ga1 Na1 128.35(3) 1_545 5_666 ?
Na1 Ga1 Na1 65.22(3) 1_545 5_666 ?
Ga1 S1 Na3 132.18(4) 8_665 4_466 ?
Ga1 S1 Na2 82.17(3) 8_665 8_665 ?
Na3 S1 Na2 118.98(4) 4_466 8_665 ?
Ga1 S1 Na1 84.76(3) 8_665 8_655 ?
Na3 S1 Na1 96.81(4) 4_466 8_655 ?
Na2 S1 Na1 141.01(4) 8_665 8_655 ?
Ga1 S1 Na1 141.15(3) 8_665 . ?
Na3 S1 Na1 86.53(3) 4_466 . ?
Na2 S1 Na1 73.86(3) 8_665 . ?
Na1 S1 Na1 94.92(3) 8_655 . ?
Ga1 S1 Na3 75.82(3) 8_665 8_665 ?
Na3 S1 Na3 69.91(4) 4_466 8_665 ?
Na2 S1 Na3 75.90(3) 8_665 8_665 ?
Na1 S1 Na3 135.35(4) 8_655 8_665 ?
Na1 S1 Na3 125.10(4) . 8_665 ?
Ga1 S1 Na2 64.98(2) 8_665 . ?
Na3 S1 Na2 158.20(4) 4_466 . ?
Na2 S1 Na2 72.18(2) 8_665 . ?
Na1 S1 Na2 69.00(3) 8_655 . ?
Na1 S1 Na2 78.63(3) . . ?
Na3 S1 Na2 131.83(3) 8_665 . ?
Ga1 S2 Na3 136.11(3) 1_565 . ?
Ga1 S2 Na5 78.88(3) 1_565 . ?
Na3 S2 Na5 77.56(4) . . ?
Ga1 S2 Na4 83.97(3) 1_565 . ?
Na3 S2 Na4 125.04(4) . . ?
Na5 S2 Na4 76.82(3) . . ?
Ga1 S2 Na2 140.62(3) 1_565 . ?
Na3 S2 Na2 80.82(4) . . ?
Na5 S2 Na2 132.05(4) . . ?
Na4 S2 Na2 81.70(3) . . ?
Ga1 S2 Na1 85.15(3) 1_565 . ?
Na3 S2 Na1 84.28(4) . . ?
Na5 S2 Na1 132.61(4) . . ?
Na4 S2 Na1 145.43(4) . . ?
Na2 S2 Na1 86.26(3) . . ?
Ga1 S2 Na2 66.82(3) 1_565 8_665 ?
Na3 S2 Na2 145.16(4) . 8_665 ?
Na5 S2 Na2 137.28(3) . 8_665 ?
Na4 S2 Na2 75.03(3) . 8_665 ?
Na2 S2 Na2 74.077(18) . 8_665 ?
Na1 S2 Na2 70.52(3) . 8_665 ?
Ga1 S3 Na3 80.96(3) 5_666 5_666 ?
Ga1 S3 Na5 157.17(3) 5_666 4_466 ?
Na3 S3 Na5 102.88(4) 5_666 4_466 ?
Ga1 S3 Na5 80.05(3) 5_666 5_676 ?
Na3 S3 Na5 159.66(4) 5_666 5_676 ?
Na5 S3 Na5 97.45(3) 4_466 5_676 ?
Ga1 S3 Na4 81.20(3) 5_666 7_576 ?
Na3 S3 Na4 95.97(4) 5_666 7_576 ?
Na5 S3 Na4 76.03(3) 4_466 7_576 ?
Na5 S3 Na4 88.27(3) 5_676 7_576 ?
Ga1 S3 Na1 86.75(3) 5_666 . ?
Na3 S3 Na1 83.58(3) 5_666 . ?
Na5 S3 Na1 115.95(4) 4_466 . ?
Na5 S3 Na1 88.14(4) 5_676 . ?
Na4 S3 Na1 167.85(4) 7_576 . ?
Ga1 S4 Na5 159.48(3) . 3_645 ?
Ga1 S4 Na2 83.18(3) . . ?
Na5 S4 Na2 105.80(4) 3_645 . ?
Ga1 S4 Na4 82.96(3) . 1_545 ?
Na5 S4 Na4 94.22(4) 3_645 1_545 ?
Na2 S4 Na4 155.06(4) . 1_545 ?
Ga1 S4 Na4 82.07(3) . 3_645 ?
Na5 S4 Na4 77.69(3) 3_645 3_645 ?
Na2 S4 Na4 106.62(4) . 3_645 ?
Na4 S4 Na4 91.87(3) 1_545 3_645 ?
Ga1 S4 Na2 71.14(3) . 8_655 ?
Na5 S4 Na2 128.32(4) 3_645 8_655 ?
Na2 S4 Na2 77.84(3) . 8_655 ?
Na4 S4 Na2 78.09(3) 1_545 8_655 ?
Na4 S4 Na2 152.26(3) 3_645 8_655 ?
S2 Na1 S1 80.25(3) . 8_665 ?
S2 Na1 S3 140.28(4) . . ?
S1 Na1 S3 130.14(4) 8_665 . ?
S2 Na1 S1 92.57(3) . . ?
S1 Na1 S1 103.43(4) 8_665 . ?
S3 Na1 S1 101.83(4) . . ?
S2 Na1 Na2 58.43(3) . 8_665 ?
S1 Na1 Na2 60.30(3) 8_665 8_665 ?
S3 Na1 Na2 153.24(4) . 8_665 ?
S1 Na1 Na2 52.60(3) . 8_665 ?
S2 Na1 Ga1 40.261(19) . 1_565 ?
S1 Na1 Ga1 40.308(17) 8_665 1_565 ?
S3 Na1 Ga1 153.79(4) . 1_565 ?
S1 Na1 Ga1 104.32(3) . 1_565 ?
Na2 Na1 Ga1 52.14(2) 8_665 1_565 ?
S2 Na1 Ga1 114.56(3) . 5_666 ?
S1 Na1 Ga1 108.57(3) 8_665 5_666 ?
S3 Na1 Ga1 39.350(19) . 5_666 ?
S1 Na1 Ga1 140.72(4) . 5_666 ?
Na2 Na1 Ga1 166.64(4) 8_665 5_666 ?
Ga1 Na1 Ga1 114.78(3) 1_565 5_666 ?
S2 Na1 Na3 45.76(3) . . ?
S1 Na1 Na3 116.67(4) 8_665 . ?
S3 Na1 Na3 94.53(3) . . ?
S1 Na1 Na3 108.38(4) . . ?
Na2 Na1 Na3 100.97(3) 8_665 . ?
Ga1 Na1 Na3 78.93(3) 1_565 . ?
Ga1 Na1 Na3 76.82(3) 5_666 . ?
S2 Na1 Na3 95.62(4) . 5_666 ?
S1 Na1 Na3 157.14(4) 8_665 5_666 ?
S3 Na1 Na3 45.88(2) . 5_666 ?
S1 Na1 Na3 99.20(4) . 5_666 ?
Na2 Na1 Na3 135.76(4) 8_665 5_666 ?
Ga1 Na1 Na3 129.68(4) 1_565 5_666 ?
Ga1 Na1 Na3 52.59(2) 5_666 5_666 ?
Na3 Na1 Na3 51.41(3) . 5_666 ?
S2 Na1 Na1 72.02(3) . 5_676 ?
S1 Na1 Na1 66.47(3) 8_665 5_676 ?
S3 Na1 Na1 95.48(4) . 5_676 ?
S1 Na1 Na1 162.47(5) . 5_676 ?
Na2 Na1 Na1 110.59(4) 8_665 5_676 ?
Ga1 Na1 Na1 58.51(3) 1_565 5_676 ?
Ga1 Na1 Na1 56.26(3) 5_666 5_676 ?
Na3 Na1 Na1 67.05(3) . 5_676 ?
Na3 Na1 Na1 90.81(4) 5_666 5_676 ?
S2 Na1 Na3 135.63(4) . 4_466 ?
S1 Na1 Na3 97.48(3) 8_665 4_466 ?
S3 Na1 Na3 72.73(3) . 4_466 ?
S1 Na1 Na3 44.41(2) . 4_466 ?
Na2 Na1 Na3 81.77(3) 8_665 4_466 ?
Ga1 Na1 Na3 126.82(3) 1_565 4_466 ?
Ga1 Na1 Na3 108.17(3) 5_666 4_466 ?
Na3 Na1 Na3 142.37(3) . 4_466 ?
Na3 Na1 Na3 100.96(4) 5_666 4_466 ?
Na1 Na1 Na3 147.32(5) 5_676 4_466 ?
S2 Na1 Na2 46.56(2) . . ?
S1 Na1 Na2 113.18(4) 8_665 . ?
S3 Na1 Na2 116.52(4) . . ?
S1 Na1 Na2 54.37(2) . . ?
Na2 Na1 Na2 58.26(2) 8_665 . ?
Ga1 Na1 Na2 80.95(3) 1_565 . ?
Ga1 Na1 Na2 126.92(3) 5_666 . ?
Na3 Na1 Na2 55.95(3) . . ?
Na3 Na1 Na2 77.76(3) 5_666 . ?
Na1 Na1 Na2 114.84(4) 5_676 . ?
Na3 Na1 Na2 97.50(3) 4_466 . ?
S4 Na2 S2 109.92(4) . . ?
S4 Na2 S1 80.87(3) . 8_655 ?
S2 Na2 S1 98.07(3) . 8_655 ?
S4 Na2 S4 104.37(4) . 8_665 ?
S2 Na2 S4 97.15(4) . 8_665 ?
S1 Na2 S4 161.07(4) 8_655 8_665 ?
S4 Na2 Ga1 125.30(4) . 8_665 ?
S2 Na2 Ga1 116.72(4) . 8_665 ?
S1 Na2 Ga1 117.44(3) 8_655 8_665 ?
S4 Na2 Ga1 44.708(19) 8_665 8_665 ?
S4 Na2 S2 92.49(3) . 8_655 ?
S2 Na2 S2 157.43(4) . 8_655 ?
S1 Na2 S2 87.81(3) 8_655 8_655 ?
S4 Na2 S2 73.91(3) 8_665 8_655 ?
Ga1 Na2 S2 42.940(19) 8_665 8_655 ?
S4 Na2 S1 163.40(4) . . ?
S2 Na2 S1 86.63(3) . . ?
S1 Na2 S1 96.00(3) 8_655 . ?
S4 Na2 S1 73.71(3) 8_665 . ?
Ga1 Na2 S1 42.263(17) 8_665 . ?
S2 Na2 S1 71.04(3) 8_655 . ?
S4 Na2 Ga1 41.534(19) . . ?
S2 Na2 Ga1 98.58(3) . . ?
S1 Na2 Ga1 41.340(18) 8_655 . ?
S4 Na2 Ga1 145.78(4) 8_665 . ?
Ga1 Na2 Ga1 142.87(3) 8_665 . ?
S2 Na2 Ga1 100.12(3) 8_655 . ?
S1 Na2 Ga1 137.32(3) . . ?
S4 Na2 Na1 117.18(4) . 8_655 ?
S2 Na2 Na1 116.45(4) . 8_655 ?
S1 Na2 Na1 53.54(3) 8_655 8_655 ?
S4 Na2 Na1 109.14(4) 8_665 8_655 ?
Ga1 Na2 Na1 64.43(3) 8_665 8_655 ?
S2 Na2 Na1 51.05(2) 8_655 8_655 ?
S1 Na2 Na1 50.70(3) . 8_655 ?
Ga1 Na2 Na1 90.56(3) . 8_655 ?
S4 Na2 Na3 86.44(3) . . ?
S2 Na2 Na3 47.69(3) . . ?
S1 Na2 Na3 52.97(3) 8_655 . ?
S4 Na2 Na3 144.35(4) 8_665 . ?
Ga1 Na2 Na3 147.02(4) 8_665 . ?
S2 Na2 Na3 140.47(4) 8_655 . ?
S1 Na2 Na3 104.79(3) . . ?
Ga1 Na2 Na3 55.36(2) . . ?
Na1 Na2 Na3 94.88(3) 8_655 . ?
S4 Na2 Na2 52.20(2) . 8_655 ?
S2 Na2 Na2 150.08(5) . 8_655 ?
S1 Na2 Na2 58.52(2) 8_655 8_655 ?
S4 Na2 Na2 110.03(4) 8_665 8_655 ?
Ga1 Na2 Na2 91.97(4) 8_665 8_655 ?
S2 Na2 Na2 49.13(3) 8_655 8_655 ?
S1 Na2 Na2 112.34(4) . 8_655 ?
Ga1 Na2 Na2 51.70(2) . 8_655 ?
Na1 Na2 Na2 66.77(3) 8_655 8_655 ?
Na3 Na2 Na2 103.43(4) . 8_655 ?
S4 Na2 Na2 141.43(3) . 8_665 ?
S2 Na2 Na2 56.80(3) . 8_665 ?
S1 Na2 Na2 133.57(2) 8_655 8_665 ?
S4 Na2 Na2 49.96(3) 8_665 8_665 ?
Ga1 Na2 Na2 60.88(3) 8_665 8_665 ?
S2 Na2 Na2 103.81(4) 8_655 8_665 ?
S1 Na2 Na2 49.30(2) . 8_665 ?
Ga1 Na2 Na2 155.37(4) . 8_665 ?
Na1 Na2 Na2 99.93(3) 8_655 8_665 ?
Na3 Na2 Na2 101.24(4) . 8_665 ?
Na2 Na2 Na2 152.78(6) 8_655 8_665 ?
S2 Na3 S1 105.74(4) . 4_566 ?
S2 Na3 S3 125.32(4) . 5_666 ?
S1 Na3 S3 124.82(4) 4_566 5_666 ?
S2 Na3 S1 99.92(4) . 8_655 ?
S1 Na3 S1 110.09(4) 4_566 8_655 ?
S3 Na3 S1 82.51(3) 5_666 8_655 ?
S2 Na3 Na3 112.48(5) . 5_666 ?
S1 Na3 Na3 58.69(3) 4_566 5_666 ?
S3 Na3 Na3 110.88(5) 5_666 5_666 ?
S1 Na3 Na3 51.39(3) 8_655 5_666 ?
S2 Na3 Ga1 106.07(3) . . ?
S1 Na3 Ga1 141.36(4) 4_566 . ?
S3 Na3 Ga1 43.86(2) 5_666 . ?
S1 Na3 Ga1 42.733(19) 8_655 . ?
Na3 Na3 Ga1 88.95(4) 5_666 . ?
S2 Na3 Na5 52.81(3) . . ?
S1 Na3 Na5 100.37(4) 4_566 . ?
S3 Na3 Na5 95.29(4) 5_666 . ?
S1 Na3 Na5 144.33(4) 8_655 . ?
Na3 Na3 Na5 152.73(6) 5_666 . ?
Ga1 Na3 Na5 116.22(3) . . ?
S2 Na3 Na2 51.49(3) . . ?
S1 Na3 Na2 132.19(4) 4_566 . ?
S3 Na3 Na2 98.28(4) 5_666 . ?
S1 Na3 Na2 51.13(3) 8_655 . ?
Na3 Na3 Na2 89.30(5) 5_666 . ?
Ga1 Na3 Na2 59.74(2) . . ?
Na5 Na3 Na2 94.53(3) . . ?
S2 Na3 Na1 49.96(3) . . ?
S1 Na3 Na1 69.58(3) 4_566 . ?
S3 Na3 Na1 161.51(4) 5_666 . ?
S1 Na3 Na1 81.21(3) 8_655 . ?
Na3 Na3 Na1 64.58(4) 5_666 . ?
Ga1 Na3 Na1 117.77(4) . . ?
Na5 Na3 Na1 92.85(3) . . ?
Na2 Na3 Na1 64.49(3) . . ?
S2 Na3 Na1 166.19(4) . 5_666 ?
S1 Na3 Na1 84.12(3) 4_566 5_666 ?
S3 Na3 Na1 50.55(3) 5_666 5_666 ?
S1 Na3 Na1 67.17(3) 8_655 5_666 ?
Na3 Na3 Na1 64.01(4) 5_666 5_666 ?
Ga1 Na3 Na1 61.35(3) . 5_666 ?
Na5 Na3 Na1 136.04(4) . 5_666 ?
Na2 Na3 Na1 114.71(4) . 5_666 ?
Na1 Na3 Na1 128.59(3) . 5_666 ?
S2 Na3 Na1 125.36(4) . 4_566 ?
S1 Na3 Na1 49.06(3) 4_566 4_566 ?
S3 Na3 Na1 82.15(3) 5_666 4_566 ?
S1 Na3 Na1 132.53(4) 8_655 4_566 ?
Na3 Na3 Na1 94.00(4) 5_666 4_566 ?
Ga1 Na3 Na1 121.96(3) . 4_566 ?
Na5 Na3 Na1 81.75(3) . 4_566 ?
Na2 Na3 Na1 176.29(4) . 4_566 ?
Na1 Na3 Na1 115.49(3) . 4_566 ?
Na1 Na3 Na1 68.41(3) 5_666 4_566 ?
S2 Na3 Na4 81.58(3) . 3_645 ?
S1 Na3 Na4 154.34(4) 4_566 3_645 ?
S3 Na3 Na4 43.84(2) 5_666 3_645 ?
S1 Na3 Na4 92.31(3) 8_655 3_645 ?
Na3 Na3 Na4 141.87(5) 5_666 3_645 ?
Ga1 Na3 Na4 52.93(2) . 3_645 ?
Na5 Na3 Na4 63.97(3) . 3_645 ?
Na2 Na3 Na4 71.73(3) . 3_645 ?
Na1 Na3 Na4 128.27(3) . 3_645 ?
Na1 Na3 Na4 93.69(3) 5_666 3_645 ?
Na1 Na3 Na4 106.45(3) 4_566 3_645 ?
S2 Na4 S4 79.90(3) . 1_565 ?
S2 Na4 S4 95.88(3) . 3_655 ?
S4 Na4 S4 120.03(4) 1_565 3_655 ?
S2 Na4 S3 157.52(5) . 7_575 ?
S4 Na4 S3 120.21(4) 1_565 7_575 ?
S4 Na4 S3 82.84(3) 3_655 7_575 ?
S2 Na4 Ga1 131.78(4) . 3_655 ?
S4 Na4 Ga1 134.69(4) 1_565 3_655 ?
S4 Na4 Ga1 41.527(18) 3_655 3_655 ?
S3 Na4 Ga1 41.460(19) 7_575 3_655 ?
S2 Na4 Ga1 41.210(19) . 1_565 ?
S4 Na4 Ga1 41.268(18) 1_565 1_565 ?
S4 Na4 Ga1 102.54(3) 3_655 1_565 ?
S3 Na4 Ga1 160.85(4) 7_575 1_565 ?
Ga1 Na4 Ga1 142.07(4) 3_655 1_565 ?
S2 Na4 Na5 128.31(4) . 6_556 ?
S4 Na4 Na5 88.08(3) 1_565 6_556 ?
S4 Na4 Na5 132.45(4) 3_655 6_556 ?
S3 Na4 Na5 49.65(3) 7_575 6_556 ?
Ga1 Na4 Na5 91.10(3) 3_655 6_556 ?
Ga1 Na4 Na5 121.70(3) 1_565 6_556 ?
S2 Na4 Na5 51.40(3) . . ?
S4 Na4 Na5 89.21(3) 1_565 . ?
S4 Na4 Na5 49.09(3) 3_655 . ?
S3 Na4 Na5 131.93(4) 7_575 . ?
Ga1 Na4 Na5 90.56(3) 3_655 . ?
Ga1 Na4 Na5 56.00(2) 1_565 . ?
Na5 Na4 Na5 177.26(5) 6_556 . ?
S2 Na4 Na2 56.49(3) . 8_665 ?
S4 Na4 Na2 51.67(3) 1_565 8_665 ?
S4 Na4 Na2 150.83(4) 3_655 8_665 ?
S3 Na4 Na2 126.19(4) 7_575 8_665 ?
Ga1 Na4 Na2 166.58(4) 3_655 8_665 ?
Ga1 Na4 Na2 51.33(2) 1_565 8_665 ?
Na5 Na4 Na2 76.70(3) 6_556 8_665 ?
Na5 Na4 Na2 101.85(3) . 8_665 ?
S2 Na4 Na2 49.36(3) . . ?
S4 Na4 Na2 108.98(4) 1_565 . ?
S4 Na4 Na2 112.29(4) 3_655 . ?
S3 Na4 Na2 110.37(4) 7_575 . ?
Ga1 Na4 Na2 116.32(4) 3_655 . ?
Ga1 Na4 Na2 84.86(3) 1_565 . ?
Na5 Na4 Na2 89.72(3) 6_556 . ?
Na5 Na4 Na2 91.50(3) . . ?
Na2 Na4 Na2 58.90(2) 8_665 . ?
S2 Na4 Na5 113.35(4) . 3_645 ?
S4 Na4 Na5 155.10(4) 1_565 3_645 ?
S4 Na4 Na5 80.88(3) 3_655 3_645 ?
S3 Na4 Na5 44.21(2) 7_575 3_645 ?
Ga1 Na4 Na5 51.99(2) 3_655 3_645 ?
Ga1 Na4 Na5 154.26(4) 1_565 3_645 ?
Na5 Na4 Na5 67.11(3) 6_556 3_645 ?
Na5 Na4 Na5 115.62(4) . 3_645 ?
Na2 Na4 Na5 116.69(4) 8_665 3_645 ?
Na2 Na4 Na5 70.52(3) . 3_645 ?
S2 Na4 Na5 121.23(4) . 3_655 ?
S4 Na4 Na5 41.41(2) 1_565 3_655 ?
S4 Na4 Na5 109.44(4) 3_655 3_655 ?
S3 Na4 Na5 79.80(3) 7_575 3_655 ?
Ga1 Na4 Na5 98.42(3) 3_655 3_655 ?
Ga1 Na4 Na5 81.08(3) 1_565 3_655 ?
Na5 Na4 Na5 65.43(3) 6_556 3_655 ?
Na5 Na4 Na5 112.16(4) . 3_655 ?
Na2 Na4 Na5 81.74(3) 8_665 3_655 ?
Na2 Na4 Na5 137.92(4) . 3_655 ?
Na5 Na4 Na5 122.30(4) 3_645 3_655 ?
S4 Na5 S3 109.60(4) 3_655 4_566 ?
S4 Na5 S3 128.69(4) 3_655 5_676 ?
S3 Na5 S3 105.67(4) 4_566 5_676 ?
S4 Na5 S2 100.04(3) 3_655 . ?
S3 Na5 S2 129.64(4) 4_566 . ?
S3 Na5 S2 84.22(3) 5_676 . ?
S4 Na5 Ga1 111.23(3) 3_655 1_565 ?
S3 Na5 Ga1 139.11(4) 4_566 1_565 ?
S3 Na5 Ga1 43.73(2) 5_676 1_565 ?
S2 Na5 Ga1 43.305(19) . 1_565 ?
S4 Na5 Na3 109.34(4) 3_655 . ?
S3 Na5 Na3 81.91(3) 4_566 . ?
S3 Na5 Na3 111.52(4) 5_676 . ?
S2 Na5 Na3 49.63(3) . . ?
Ga1 Na5 Na3 86.81(3) 1_565 . ?
S4 Na5 Na4 69.23(3) 3_655 6_656 ?
S3 Na5 Na4 54.31(3) 4_566 6_656 ?
S3 Na5 Na4 105.52(4) 5_676 6_656 ?
S2 Na5 Na4 168.53(4) . 6_656 ?
Ga1 Na5 Na4 143.32(4) 1_565 6_656 ?
Na3 Na5 Na4 128.76(4) . 6_656 ?
S4 Na5 Na4 53.22(3) 3_655 . ?
S3 Na5 Na4 156.83(4) 4_566 . ?
S3 Na5 Na4 97.49(3) 5_676 . ?
S2 Na5 Na4 51.79(3) . . ?
Ga1 Na5 Na4 61.01(2) 1_565 . ?
Na3 Na5 Na4 89.53(3) . . ?
Na4 Na5 Na4 119.62(3) 6_656 . ?
S4 Na5 Na4 81.17(3) 3_655 3_655 ?
S3 Na5 Na4 130.57(4) 4_566 3_655 ?
S3 Na5 Na4 47.52(3) 5_676 3_655 ?
S2 Na5 Na4 92.79(3) . 3_655 ?
Ga1 Na5 Na4 55.63(2) 1_565 3_655 ?
Na3 Na5 Na4 141.65(4) . 3_655 ?
Na4 Na5 Na4 89.58(4) 6_656 3_655 ?
Na4 Na5 Na4 66.93(3) . 3_655 ?
S4 Na5 Na1 169.81(4) 3_655 5_676 ?
S3 Na5 Na1 80.23(3) 4_566 5_676 ?
S3 Na5 Na1 47.65(2) 5_676 5_676 ?
S2 Na5 Na1 70.82(3) . 5_676 ?
Ga1 Na5 Na1 59.12(2) 1_565 5_676 ?
Na3 Na5 Na1 68.55(3) . 5_676 ?
Na4 Na5 Na1 120.20(3) 6_656 5_676 ?
Na4 Na5 Na1 116.59(3) . 5_676 ?
Na4 Na5 Na1 94.53(3) 3_655 5_676 ?
S4 Na5 Na4 44.37(2) 3_655 3_645 ?
S3 Na5 Na4 91.59(3) 4_566 3_645 ?
S3 Na5 Na4 162.38(4) 5_676 3_645 ?
S2 Na5 Na4 81.97(3) . 3_645 ?
Ga1 Na5 Na4 119.53(3) 1_565 3_645 ?
Na3 Na5 Na4 66.74(3) . 3_645 ?
Na4 Na5 Na4 87.28(4) 6_656 3_645 ?
Na4 Na5 Na4 65.28(2) . 3_645 ?
Na4 Na5 Na4 122.30(4) 3_655 3_645 ?
Na1 Na5 Na4 135.25(4) 5_676 3_645 ?
S4 Na5 Na5 110.62(3) 3_655 8_765 ?
S3 Na5 Na5 81.13(4) 4_566 8_765 ?
S3 Na5 Na5 41.084(17) 5_676 8_765 ?
S2 Na5 Na5 125.11(3) . 8_765 ?
Ga1 Na5 Na5 82.74(2) 1_565 8_765 ?
Na3 Na5 Na5 139.82(2) . 8_765 ?
Na4 Na5 Na5 64.44(3) 6_656 8_765 ?
Na4 Na5 Na5 117.95(3) . 8_765 ?
Na4 Na5 Na5 51.025(19) 3_655 8_765 ?
Na1 Na5 Na5 72.82(2) 5_676 8_765 ?
Na4 Na5 Na5 149.58(3) 3_645 8_765 ?

loop_
_geom_bond_atom_site_label_1
_geom_bond_atom_site_label_2
_geom_bond_distance
_geom_bond_site_symmetry_2
_geom_bond_publ_flag
Ga1 S2 2.2750(7) 1_545 ?
Ga1 S1 2.2786(6) 8_655 ?
Ga1 S4 2.2822(6) . ?
Ga1 S3 2.2843(7) 5_666 ?
Ga1 Na2 3.0700(11) 8_655 ?
Ga1 Na5 3.2546(10) 1_545 ?
Ga1 Na3 3.2556(11) . ?
Ga1 Na4 3.4094(10) 3_645 ?
Ga1 Na2 3.4175(11) . ?
Ga1 Na4 3.4339(11) 1_545 ?
Ga1 Na1 3.5076(11) 1_545 ?
Ga1 Na1 3.5969(11) 5_666 ?
S1 Na3 2.6975(12) 4_466 ?
S1 Na2 2.8762(12) 8_665 ?
S1 Na1 2.8827(13) 8_655 ?
S1 Na1 2.9117(12) . ?
S1 Na3 2.9495(13) 8_665 ?
S1 Na2 3.2358(12) . ?
S2 Na3 2.6844(12) . ?
S2 Na5 2.8072(12) . ?
S2 Na4 2.8224(12) . ?
S2 Na2 2.8403(12) . ?
S2 Na1 2.8689(12) . ?
S2 Na2 3.1429(12) 8_665 ?
S3 Na3 2.7064(12) 5_666 ?
S3 Na5 2.7255(11) 4_466 ?
S3 Na5 2.7464(12) 5_676 ?
S3 Na4 2.9046(11) 7_576 ?
S3 Na1 2.9108(11) . ?
S4 Na5 2.7052(11) 3_645 ?
S4 Na2 2.8291(12) . ?
S4 Na4 2.8606(13) 1_545 ?
S4 Na4 2.8671(12) 3_645 ?
S4 Na2 2.9196(11) 8_655 ?
Na1 Na2 3.4777(14) 8_665 ?
Na1 Na3 3.7285(15) . ?
Na1 Na3 3.7463(15) 5_666 ?
Na1 Na1 3.830(2) 5_676 ?
Na1 Na3 3.8475(15) 4_466 ?
Na1 Na2 3.9031(15) . ?
Na2 Na3 3.5832(14) . ?
Na2 Na2 3.6120(6) 8_655 ?
Na2 Na2 3.6121(6) 8_665 ?
Na3 Na3 3.242(2) 5_666 ?
Na3 Na5 3.4409(15) . ?
Na3 Na4 4.1708(15) 3_645 ?
Na4 Na5 3.4704(14) 6_556 ?
Na4 Na5 3.4974(14) . ?
Na4 Na5 3.9365(15) 3_645 ?
Na4 Na5 4.0793(15) 3_655 ?
Na5 Na5 4.1124(10) 8_765 ?
